data_7214070
loop_
_publ_author_name
'Clark, Ewan R.'
'Hayward, John J.'
'Leontowicz, Bryce J.'
'Eisler, Dana J.'
'Rawson, Jeremy M.'

_publ_section_title
;
 Syntheses of, and structural studies on, benzo-fused 1,2,4-thiadiazines
;
_journal_issue 9
_journal_name_full CrystEngComm
_journal_page_first 1755
_journal_paper_doi 10.1039/c3ce42205d
_journal_volume 16
_journal_year 2014
_chemical_formula_moiety 'C12 H9 N3 S'
_chemical_formula_sum 'C12 H9 N3 S'
_chemical_formula_weight 227.28
_chemical_name_systematic
; 
 ? 
;
_space_group_IT_number 14
_symmetry_cell_setting monoclinic
_symmetry_space_group_name_Hall '-P 2ybc'
_symmetry_space_group_name_H-M 'P 1 21/c 1'
_atom_sites_solution_hydrogens geom
_atom_sites_solution_primary direct
_atom_sites_solution_secondary difmap
_audit_creation_method SHELXL-97
_cell_angle_alpha 90.00
_cell_angle_beta 106.7799(9)
_cell_angle_gamma 90.00
_cell_formula_units_Z 8
_cell_length_a 15.6603(3)
_cell_length_b 7.40200(10)
_cell_length_c 18.6797(3)
_cell_measurement_reflns_used 14935
_cell_measurement_temperature 180(2)
_cell_measurement_theta_max 27.48
_cell_measurement_theta_min 1.02
_cell_volume 2073.11(6)
_computing_cell_refinement 'HKL Scalepack (Otwinowski & Minor 1997)'
_computing_data_collection 'Collect (Nonius B.V. 1998)'
_computing_data_reduction
;
 HKL Denzo and Scalepack (Otwinowski & Minor 1997)
;
_computing_publication_material 'SHELXL-97 (Sheldrick 1997)'
_computing_structure_refinement 'SHELXL-97 (Sheldrick 1997)'
_computing_structure_solution 'SIR-92 (Altomare et al. 1994)'
_diffrn_ambient_temperature 180(2)
_diffrn_measured_fraction_theta_full 0.995
_diffrn_measured_fraction_theta_max 0.995
_diffrn_measurement_device_type 'Nonius Kappa CCD'
_diffrn_measurement_method 'Thin slice \w and \f scans'
_diffrn_radiation_source 'fine-focus sealed tube'
_diffrn_radiation_type MoK\a
_diffrn_radiation_wavelength 0.71073
_diffrn_reflns_av_R_equivalents 0.0465
_diffrn_reflns_av_sigmaI/netI 0.0358
_diffrn_reflns_limit_h_max 19
_diffrn_reflns_limit_h_min -20
_diffrn_reflns_limit_k_max 9
_diffrn_reflns_limit_k_min -8
_diffrn_reflns_limit_l_max 24
_diffrn_reflns_limit_l_min -24
_diffrn_reflns_number 19071
_diffrn_reflns_theta_full 27.50
_diffrn_reflns_theta_max 27.50
_diffrn_reflns_theta_min 3.57
_exptl_absorpt_coefficient_mu 0.283
_exptl_absorpt_correction_T_max 0.941
_exptl_absorpt_correction_T_min 0.827
_exptl_absorpt_correction_type multi-scan
_exptl_absorpt_process_details
;
multi-scan from symmetry-related measurements 
 Sortav (Blessing 1995)
;
_exptl_crystal_colour pink
_exptl_crystal_density_diffrn 1.456
_exptl_crystal_density_method 'not measured'
_exptl_crystal_description block
_exptl_crystal_F_000 944
_exptl_crystal_size_max 0.39
_exptl_crystal_size_mid 0.39
_exptl_crystal_size_min 0.23
_refine_diff_density_max 0.282
_refine_diff_density_min -0.420
_refine_diff_density_rms 0.063
_refine_ls_extinction_method none
_refine_ls_goodness_of_fit_ref 1.026
_refine_ls_hydrogen_treatment mixed
_refine_ls_matrix_type full
_refine_ls_number_parameters 361
_refine_ls_number_reflns 4740
_refine_ls_number_restraints 0
_refine_ls_restrained_S_all 1.026
_refine_ls_R_factor_all 0.0489
_refine_ls_R_factor_gt 0.0376
_refine_ls_shift/su_max 0.000
_refine_ls_shift/su_mean 0.000
_refine_ls_structure_factor_coef Fsqd
_refine_ls_weighting_details 'calc w=1/[\s^2^(Fo^2^)+(0.0515P)^2^+0.8605P] where P=(Fo^2^+2Fc^2^)/3'
_refine_ls_weighting_scheme calc
_refine_ls_wR_factor_gt 0.0946
_refine_ls_wR_factor_ref 0.1023
_reflns_number_gt 3958
_reflns_number_total 4740
_reflns_threshold_expression >2sigma(I)
_cod_data_source_file c3ce42205d.txt
_cod_data_source_block compound_4
_cod_original_sg_symbol_H-M P2(1)/c
_cod_database_code 7214070

loop_
_symmetry_equiv_pos_as_xyz
'x, y, z'
'-x, y+1/2, -z+1/2'
'-x, -y, -z'
'x, -y-1/2, z-1/2'

loop_
_atom_site_label
_atom_site_type_symbol
_atom_site_fract_x
_atom_site_fract_y
_atom_site_fract_z
_atom_site_U_iso_or_equiv
_atom_site_adp_type
_atom_site_occupancy
_atom_site_symmetry_multiplicity
_atom_site_calc_flag
S1_1 S 0.16258(2) 0.37435(6) 0.31084(2) 0.03175(12) Uani 1 1 d
N1_1 N -0.02049(8) 0.47612(19) 0.21938(7) 0.0274(3) Uani 1 1 d
H1N_1 H -0.0720(13) 0.520(3) 0.1942(11) 0.037(5) Uiso 1 1 d
N2_1 N 0.07662(8) 0.44185(18) 0.34286(7) 0.0276(3) Uani 1 1 d
N3_1 N -0.21130(9) 0.5442(2) 0.39728(8) 0.0328(3) Uani 1 1 d
C1_1 C 0.04613(10) 0.5042(2) 0.18267(8) 0.0249(3) Uani 1 1 d
C2_1 C 0.13519(10) 0.4645(2) 0.21958(8) 0.0264(3) Uani 1 1 d
C3_1 C 0.20081(11) 0.4912(2) 0.18422(10) 0.0323(3) Uani 1 1 d
H3_1 H 0.2628(13) 0.463(3) 0.2102(10) 0.033(5) Uiso 1 1 d
C4_1 C 0.17781(12) 0.5523(2) 0.11081(10) 0.0360(4) Uani 1 1 d
H4_1 H 0.2252(12) 0.566(3) 0.0827(11) 0.036(5) Uiso 1 1 d
C5_1 C 0.08951(12) 0.5920(2) 0.07428(9) 0.0345(4) Uani 1 1 d
H5_1 H 0.0742(12) 0.638(3) 0.0244(11) 0.037(5) Uiso 1 1 d
C6_1 C 0.02354(11) 0.5704(2) 0.11034(9) 0.0299(3) Uani 1 1 d
H6_1 H -0.0338(13) 0.602(2) 0.0867(10) 0.029(4) Uiso 1 1 d
C7_1 C -0.00018(9) 0.4760(2) 0.29626(8) 0.0246(3) Uani 1 1 d
C8_1 C -0.07475(9) 0.5081(2) 0.32908(8) 0.0246(3) Uani 1 1 d
C9_1 C -0.05768(10) 0.5738(2) 0.40169(9) 0.0286(3) Uani 1 1 d
H9_1 H 0.0031(14) 0.607(3) 0.4289(11) 0.040(5) Uiso 1 1 d
C10_1 C -0.12717(11) 0.5905(2) 0.43293(9) 0.0317(3) Uani 1 1 d
H10_1 H -0.1181(13) 0.637(3) 0.4808(12) 0.039(5) Uiso 1 1 d
C12_1 C -0.22693(11) 0.4819(3) 0.32755(9) 0.0354(4) Uani 1 1 d
H12_1 H -0.2874(14) 0.448(3) 0.3035(11) 0.043(5) Uiso 1 1 d
C13_1 C -0.16230(10) 0.4635(2) 0.29099(9) 0.0311(3) Uani 1 1 d
H13_1 H -0.1794(13) 0.415(3) 0.2421(11) 0.038(5) Uiso 1 1 d
S1_2 S 0.58698(3) -0.09279(6) 0.11744(3) 0.03689(13) Uani 1 1 d
N1_2 N 0.39383(9) -0.0230(2) 0.09286(8) 0.0337(3) Uani 1 1 d
H1N_2 H 0.3376(15) -0.005(3) 0.0851(12) 0.046(6) Uiso 1 1 d
N2_2 N 0.50033(8) -0.19926(19) 0.05543(7) 0.0313(3) Uani 1 1 d
N3_2 N 0.20767(9) -0.4692(2) -0.09205(8) 0.0345(3) Uani 1 1 d
C1_2 C 0.44868(10) 0.1241(2) 0.12501(8) 0.0287(3) Uani 1 1 d
C2_2 C 0.54081(10) 0.1122(2) 0.13745(9) 0.0300(3) Uani 1 1 d
C3_2 C 0.59420(11) 0.2605(3) 0.16554(9) 0.0369(4) Uani 1 1 d
H3_2 H 0.6566(13) 0.249(3) 0.1718(11) 0.041(5) Uiso 1 1 d
C4_2 C 0.55657(13) 0.4170(3) 0.18450(10) 0.0406(4) Uani 1 1 d
H4_2 H 0.5924(15) 0.521(3) 0.2017(13) 0.057(6) Uiso 1 1 d
C5_2 C 0.46597(13) 0.4262(3) 0.17476(10) 0.0408(4) Uani 1 1 d
H5_2 H 0.4391(13) 0.532(3) 0.1849(11) 0.042(5) Uiso 1 1 d
C6_2 C 0.41164(11) 0.2804(2) 0.14402(9) 0.0354(4) Uani 1 1 d
H6_2 H 0.3490(13) 0.288(3) 0.1340(11) 0.039(5) Uiso 1 1 d
C7_2 C 0.41993(10) -0.1562(2) 0.05243(8) 0.0265(3) Uani 1 1 d
C8_2 C 0.34656(9) -0.2635(2) 0.00154(8) 0.0259(3) Uani 1 1 d
C9_2 C 0.35905(11) -0.4439(2) -0.01286(9) 0.0309(3) Uani 1 1 d
H9_2 H 0.4138(14) -0.501(3) 0.0077(11) 0.043(5) Uiso 1 1 d
C10_2 C 0.28850(11) -0.5404(2) -0.05885(10) 0.0347(4) Uani 1 1 d
H10_2 H 0.2944(12) -0.667(3) -0.0682(10) 0.035(5) Uiso 1 1 d
C12_2 C 0.19739(10) -0.2948(2) -0.07881(9) 0.0315(3) Uani 1 1 d
H12_2 H 0.1397(13) -0.240(3) -0.1054(11) 0.039(5) Uiso 1 1 d
C13_2 C 0.26317(10) -0.1878(2) -0.03295(8) 0.0286(3) Uani 1 1 d
H13_2 H 0.2525(12) -0.070(3) -0.0268(10) 0.035(5) Uiso 1 1 d

loop_
_atom_site_aniso_label
_atom_site_aniso_U_11
_atom_site_aniso_U_22
_atom_site_aniso_U_33
_atom_site_aniso_U_23
_atom_site_aniso_U_13
_atom_site_aniso_U_12
S1_1 0.02417(19) 0.0408(2) 0.0291(2) 0.00354(16) 0.00577(15) 0.00676(15)
N1_1 0.0201(6) 0.0348(8) 0.0262(6) 0.0003(5) 0.0050(5) 0.0011(5)
N2_1 0.0238(6) 0.0321(7) 0.0269(6) 0.0002(5) 0.0074(5) -0.0012(5)
N3_1 0.0273(6) 0.0391(8) 0.0341(7) 0.0062(6) 0.0120(5) 0.0019(6)
C1_1 0.0265(7) 0.0221(7) 0.0275(7) -0.0021(6) 0.0098(6) -0.0005(6)
C2_1 0.0267(7) 0.0237(8) 0.0291(7) -0.0018(6) 0.0086(6) 0.0000(6)
C3_1 0.0289(8) 0.0314(9) 0.0393(8) -0.0034(7) 0.0139(7) -0.0007(6)
C4_1 0.0396(9) 0.0342(9) 0.0408(9) -0.0005(7) 0.0218(8) -0.0009(7)
C5_1 0.0466(10) 0.0309(9) 0.0300(8) 0.0017(7) 0.0174(7) 0.0011(7)
C6_1 0.0329(8) 0.0269(8) 0.0294(8) -0.0002(6) 0.0082(6) 0.0038(6)
C7_1 0.0247(7) 0.0219(7) 0.0269(7) -0.0007(6) 0.0070(6) -0.0031(5)
C8_1 0.0246(7) 0.0216(7) 0.0278(7) 0.0034(6) 0.0076(6) -0.0010(5)
C9_1 0.0266(7) 0.0292(8) 0.0297(7) -0.0008(6) 0.0076(6) -0.0019(6)
C10_1 0.0312(8) 0.0350(9) 0.0302(8) -0.0003(7) 0.0108(6) 0.0007(6)
C12_1 0.0235(7) 0.0480(11) 0.0338(8) 0.0041(7) 0.0072(6) -0.0033(7)
C13_1 0.0264(8) 0.0389(9) 0.0268(7) 0.0013(7) 0.0058(6) -0.0043(6)
S1_2 0.02197(19) 0.0392(3) 0.0464(2) -0.00717(19) 0.00492(17) 0.00040(16)
N1_2 0.0237(7) 0.0381(8) 0.0419(8) -0.0135(6) 0.0138(6) -0.0045(6)
N2_2 0.0247(6) 0.0326(8) 0.0355(7) -0.0044(6) 0.0071(5) -0.0001(5)
N3_2 0.0290(7) 0.0366(8) 0.0362(7) -0.0088(6) 0.0066(6) -0.0007(6)
C1_2 0.0291(7) 0.0329(9) 0.0242(7) -0.0033(6) 0.0077(6) -0.0043(6)
C2_2 0.0290(7) 0.0335(9) 0.0272(7) -0.0002(6) 0.0073(6) -0.0027(6)
C3_2 0.0308(8) 0.0418(10) 0.0351(8) -0.0016(7) 0.0048(7) -0.0083(7)
C4_2 0.0452(10) 0.0343(10) 0.0367(9) -0.0040(7) 0.0030(8) -0.0096(8)
C5_2 0.0499(10) 0.0324(10) 0.0378(9) -0.0063(7) 0.0089(8) 0.0010(8)
C6_2 0.0327(8) 0.0379(10) 0.0352(8) -0.0063(7) 0.0093(7) 0.0008(7)
C7_2 0.0260(7) 0.0271(8) 0.0278(7) -0.0005(6) 0.0101(6) -0.0011(6)
C8_2 0.0245(7) 0.0289(8) 0.0259(7) -0.0012(6) 0.0096(6) -0.0010(6)
C9_2 0.0254(7) 0.0325(9) 0.0338(8) -0.0013(6) 0.0072(6) 0.0032(6)
C10_2 0.0335(8) 0.0287(9) 0.0411(9) -0.0079(7) 0.0094(7) 0.0005(7)
C12_2 0.0264(7) 0.0366(9) 0.0298(8) -0.0017(7) 0.0052(6) 0.0030(6)
C13_2 0.0282(7) 0.0276(9) 0.0304(7) -0.0018(6) 0.0089(6) 0.0032(6)

loop_
_atom_type_symbol
_atom_type_description
_atom_type_scat_dispersion_real
_atom_type_scat_dispersion_imag
_atom_type_scat_source
C C 0.0033 0.0016 'International Tables Vol C Tables 4.2.6.8 and 6.1.1.4'
H H 0.0000 0.0000 'International Tables Vol C Tables 4.2.6.8 and 6.1.1.4'
N N 0.0061 0.0033 'International Tables Vol C Tables 4.2.6.8 and 6.1.1.4'
S S 0.1246 0.1234 'International Tables Vol C Tables 4.2.6.8 and 6.1.1.4'

loop_
_geom_angle_atom_site_label_1
_geom_angle_atom_site_label_2
_geom_angle_atom_site_label_3
_geom_angle
N2_1 S1_1 C2_1 103.46(7)
C7_1 N1_1 C1_1 121.52(12)
C7_1 N1_1 H1N_1 117.5(13)
C1_1 N1_1 H1N_1 112.3(13)
C7_1 N2_1 S1_1 119.95(11)
C12_1 N3_1 C10_1 116.78(14)
C6_1 C1_1 C2_1 119.59(14)
C6_1 C1_1 N1_1 120.48(13)
C2_1 C1_1 N1_1 119.93(13)
C3_1 C2_1 C1_1 120.42(14)
C3_1 C2_1 S1_1 120.48(12)
C1_1 C2_1 S1_1 119.08(11)
C2_1 C3_1 C4_1 120.00(15)
C2_1 C3_1 H3_1 120.0(11)
C4_1 C3_1 H3_1 119.9(11)
C5_1 C4_1 C3_1 119.52(15)
C5_1 C4_1 H4_1 119.5(10)
C3_1 C4_1 H4_1 121.0(10)
C4_1 C5_1 C6_1 120.71(15)
C4_1 C5_1 H5_1 119.3(11)
C6_1 C5_1 H5_1 119.9(11)
C1_1 C6_1 C5_1 119.70(15)
C1_1 C6_1 H6_1 120.3(12)
C5_1 C6_1 H6_1 120.0(12)
N2_1 C7_1 N1_1 126.38(14)
N2_1 C7_1 C8_1 116.32(13)
N1_1 C7_1 C8_1 117.20(12)
C13_1 C8_1 C9_1 117.72(14)
C13_1 C8_1 C7_1 121.83(14)
C9_1 C8_1 C7_1 120.33(13)
C10_1 C9_1 C8_1 119.34(14)
C10_1 C9_1 H9_1 121.8(12)
C8_1 C9_1 H9_1 118.8(12)
N3_1 C10_1 C9_1 123.34(15)
N3_1 C10_1 H10_1 115.4(12)
C9_1 C10_1 H10_1 121.3(12)
N3_1 C12_1 C13_1 124.18(15)
N3_1 C12_1 H12_1 115.2(12)
C13_1 C12_1 H12_1 120.6(12)
C12_1 C13_1 C8_1 118.61(15)
C12_1 C13_1 H13_1 118.1(12)
C8_1 C13_1 H13_1 123.2(12)
N2_2 S1_2 C2_2 104.31(7)
C7_2 N1_2 C1_2 123.16(13)
C7_2 N1_2 H1N_2 118.0(15)
C1_2 N1_2 H1N_2 114.9(15)
C7_2 N2_2 S1_2 119.58(12)
C12_2 N3_2 C10_2 116.22(14)
C6_2 C1_2 C2_2 119.92(15)
C6_2 C1_2 N1_2 120.36(14)
C2_2 C1_2 N1_2 119.72(15)
C3_2 C2_2 C1_2 119.60(16)
C3_2 C2_2 S1_2 121.37(13)
C1_2 C2_2 S1_2 119.03(12)
C2_2 C3_2 C4_2 120.12(16)
C2_2 C3_2 H3_2 117.4(13)
C4_2 C3_2 H3_2 122.4(13)
C5_2 C4_2 C3_2 120.16(17)
C5_2 C4_2 H4_2 119.3(14)
C3_2 C4_2 H4_2 120.4(14)
C4_2 C5_2 C6_2 119.97(18)
C4_2 C5_2 H5_2 121.4(13)
C6_2 C5_2 H5_2 118.5(13)
C1_2 C6_2 C5_2 120.13(16)
C1_2 C6_2 H6_2 119.2(12)
C5_2 C6_2 H6_2 120.6(12)
N2_2 C7_2 N1_2 126.71(14)
N2_2 C7_2 C8_2 117.43(14)
N1_2 C7_2 C8_2 115.84(13)
C9_2 C8_2 C13_2 117.54(14)
C9_2 C8_2 C7_2 120.70(13)
C13_2 C8_2 C7_2 121.76(14)
C10_2 C9_2 C8_2 118.98(15)
C10_2 C9_2 H9_2 119.5(13)
C8_2 C9_2 H9_2 121.5(13)
N3_2 C10_2 C9_2 123.99(16)
N3_2 C10_2 H10_2 115.1(11)
C9_2 C10_2 H10_2 120.9(11)
N3_2 C12_2 C13_2 124.14(15)
N3_2 C12_2 H12_2 116.6(12)
C13_2 C12_2 H12_2 119.2(12)
C12_2 C13_2 C8_2 119.11(15)
C12_2 C13_2 H13_2 120.1(12)
C8_2 C13_2 H13_2 120.8(12)

loop_
_geom_bond_atom_site_label_1
_geom_bond_atom_site_label_2
_geom_bond_distance
S1_1 N2_1 1.6984(13)
S1_1 C2_1 1.7642(15)
N1_1 C7_1 1.3782(19)
N1_1 C1_1 1.4195(19)
N1_1 H1N_1 0.87(2)
N2_1 C7_1 1.2898(19)
N3_1 C12_1 1.336(2)
N3_1 C10_1 1.338(2)
C1_1 C6_1 1.384(2)
C1_1 C2_1 1.397(2)
C2_1 C3_1 1.387(2)
C3_1 C4_1 1.389(2)
C3_1 H3_1 0.975(19)
C4_1 C5_1 1.385(3)
C4_1 H4_1 1.031(19)
C5_1 C6_1 1.396(2)
C5_1 H5_1 0.96(2)
C6_1 H6_1 0.910(19)
C7_1 C8_1 1.486(2)
C8_1 C13_1 1.390(2)
C8_1 C9_1 1.392(2)
C9_1 C10_1 1.381(2)
C9_1 H9_1 0.97(2)
C10_1 H10_1 0.93(2)
C12_1 C13_1 1.381(2)
C12_1 H12_1 0.96(2)
C13_1 H13_1 0.94(2)
S1_2 N2_2 1.7019(13)
S1_2 C2_2 1.7665(17)
N1_2 C7_2 1.374(2)
N1_2 C1_2 1.409(2)
N1_2 H1N_2 0.86(2)
N2_2 C7_2 1.2844(19)
N3_2 C12_2 1.333(2)
N3_2 C10_2 1.346(2)
C1_2 C6_2 1.386(2)
C1_2 C2_2 1.396(2)
C2_2 C3_2 1.388(2)
C3_2 C4_2 1.392(3)
C3_2 H3_2 0.95(2)
C4_2 C5_2 1.379(3)
C4_2 H4_2 0.95(2)
C5_2 C6_2 1.392(3)
C5_2 H5_2 0.93(2)
C6_2 H6_2 0.946(19)
C7_2 C8_2 1.491(2)
C8_2 C9_2 1.387(2)
C8_2 C13_2 1.396(2)
C9_2 C10_2 1.386(2)
C9_2 H9_2 0.93(2)
C10_2 H10_2 0.96(2)
C12_2 C13_2 1.383(2)
C12_2 H12_2 0.984(19)
C13_2 H13_2 0.90(2)
